data_7056946
loop_
_publ_author_name
'Erb, William'
'Levanen, Gael'
'Roisnel, Thierry'
'Dorcet, Vincent'

_publ_section_title
;
 Application of the Curtius rearrangement to the synthesis of
 1&#x2032;-aminoferrocene-1-carboxylic acid derivatives
;
_journal_issue 5
_journal_name_full 'New Journal of Chemistry'
_journal_page_first 3808
_journal_paper_doi 10.1039/C7NJ05020H
_journal_volume 42
_journal_year 2018
_chemical_compound_source 'synthesis as described'
_chemical_formula_moiety 'C12 H9 Fe O4, C6 H16 N'
_chemical_formula_sum 'C18 H25 Fe N O4'
_chemical_formula_weight 375.24
_space_group_crystal_system orthorhombic
_space_group_IT_number 61
_space_group_name_Hall '-P 2ac 2ab'
_space_group_name_H-M_alt 'P b c a'
_symmetry_space_group_name_Hall '-P 2ac 2ab'
_symmetry_space_group_name_H-M 'P b c a'
_atom_sites_solution_hydrogens geom
_audit_update_record
;
2017-11-05 deposited with the CCDC.
2018-01-29 downloaded from the CCDC.
;
_cell_angle_alpha 90
_cell_angle_beta 90
_cell_angle_gamma 90
_cell_formula_units_Z 8
_cell_length_a 14.193(7)
_cell_length_b 11.681(4)
_cell_length_c 21.035(10)
_cell_measurement_reflns_used 6175
_cell_measurement_temperature 150(2)
_cell_measurement_theta_max 27.42
_cell_measurement_theta_min 2.41
_cell_measurement_wavelength 0.71073
_cell_volume 3487(3)
_computing_cell_refinement 'APEX3 (Bruker, 2015); SAINT (Bruker, 2014)'
_computing_data_collection 'SAINT (Bruker, 2014)'
_computing_data_reduction 'SAINT (Bruker, 2014)'
_computing_molecular_graphics 'SXGRAPH (Farrugia, 1999), Mercury (CSD, 2014)'
_computing_publication_material 'CRYSCALC (T. Roisnel, local program, 2016)'
_computing_structure_refinement 'SHELXL-2016/6 (Sheldrick, 2016)'
_computing_structure_solution 'SHELXT (Sheldrick, 2015)'
_diffrn_ambient_temperature 150(2)
_diffrn_detector '(CMOS) PHOTON 100'
_diffrn_measured_fraction_theta_full 0.997
_diffrn_measured_fraction_theta_max 0.998
_diffrn_measurement_device_type 'D8 VENTURE Bruker AXS'
_diffrn_measurement_method 'rotation images'
_diffrn_radiation_monochromator 'multilayer monochromator'
_diffrn_radiation_probe x-ray
_diffrn_radiation_source 'Incoatec microfocus sealed tube'
_diffrn_radiation_type MoK\a
_diffrn_radiation_wavelength 0.71073
_diffrn_reflns_av_R_equivalents 0.0863
_diffrn_reflns_av_unetI/netI 0.0575
_diffrn_reflns_limit_h_max 18
_diffrn_reflns_limit_h_min -18
_diffrn_reflns_limit_k_max 13
_diffrn_reflns_limit_k_min -15
_diffrn_reflns_limit_l_max 27
_diffrn_reflns_limit_l_min -27
_diffrn_reflns_number 27763
_diffrn_reflns_theta_full 25.242
_diffrn_reflns_theta_max 27.484
_diffrn_reflns_theta_min 2.975
_exptl_absorpt_coefficient_mu 0.886
_exptl_absorpt_correction_T_max 0.733
_exptl_absorpt_correction_T_min 0.460
_exptl_absorpt_correction_type multi-scan
_exptl_absorpt_process_details
;
  [Sheldrick, G.M. (2014). SADABS Bruker AXS Inc., Madison, Wisconsin, USA]
;
_exptl_crystal_colour orange
_exptl_crystal_density_diffrn 1.429
_exptl_crystal_description prism
_exptl_crystal_F_000 1584
_exptl_crystal_size_max 0.510
_exptl_crystal_size_mid 0.470
_exptl_crystal_size_min 0.350
_refine_diff_density_max 0.911
_refine_diff_density_min -0.945
_refine_diff_density_rms 0.126
_refine_ls_extinction_method none
_refine_ls_goodness_of_fit_ref 1.072
_refine_ls_hydrogen_treatment constr
_refine_ls_matrix_type full
_refine_ls_number_parameters 221
_refine_ls_number_reflns 3990
_refine_ls_number_restraints 0
_refine_ls_restrained_S_all 1.072
_refine_ls_R_factor_all 0.0591
_refine_ls_R_factor_gt 0.0493
_refine_ls_shift/su_max 0.000
_refine_ls_shift/su_mean 0.000
_refine_ls_structure_factor_coef Fsqd
_refine_ls_weighting_details 'w=1/[\s^2^(Fo^2^)+(0.0718P)^2^+2.3229P] where P=(Fo^2^+2Fc^2^)/3'
_refine_ls_weighting_scheme calc
_refine_ls_wR_factor_gt 0.1203
_refine_ls_wR_factor_ref 0.1310
_reflns_number_gt 3372
_reflns_number_total 3990
_reflns_threshold_expression >2sigma(I)
_cod_data_source_file c7nj05020h2.cif
_cod_data_source_block GL02SEL
_cod_depositor_comments 'Adding full bibliography for 7056941--7056946.cif.'
_cod_database_code 7056946

loop_
_space_group_symop_operation_xyz
'x, y, z'
'-x+1/2, -y, z+1/2'
'-x, y+1/2, -z+1/2'
'x+1/2, -y+1/2, -z'
'-x, -y, -z'
'x-1/2, y, -z-1/2'
'x, -y-1/2, z-1/2'
'-x-1/2, y-1/2, z'

loop_
_atom_site_label
_atom_site_type_symbol
_atom_site_fract_x
_atom_site_fract_y
_atom_site_fract_z
_atom_site_U_iso_or_equiv
_atom_site_adp_type
_atom_site_occupancy
_atom_site_site_symmetry_order
_atom_site_calc_flag
_atom_site_refinement_flags_posn
_atom_site_refinement_flags_adp
Fe1 Fe 0.43592(2) 0.76599(3) 0.47126(2) 0.01515(13) Uani 1 1 d . .
O1 O 0.35472(13) 0.46599(14) 0.44467(10) 0.0357(4) Uani 1 1 d . .
O2 O 0.22533(11) 0.56926(14) 0.42324(8) 0.0276(4) Uani 1 1 d . .
H2 H 0.215420 0.517016 0.396627 0.041 Uiso 1 1 calc R U
O3 O 0.32937(11) 0.93008(13) 0.33622(8) 0.0231(3) Uani 1 1 d . .
O4 O 0.37164(13) 0.77008(15) 0.28773(9) 0.0300(4) Uani 1 1 d . .
C1 C 0.30761(15) 0.55183(18) 0.45135(11) 0.0212(4) Uani 1 1 d . .
C2 C 0.33410(15) 0.64855(19) 0.49263(10) 0.0202(4) Uani 1 1 d . .
C3 C 0.40889(18) 0.6472(2) 0.53894(11) 0.0269(5) Uani 1 1 d . .
H3 H 0.448456 0.584138 0.548939 0.032 Uiso 1 1 calc R U
C4 C 0.4124(2) 0.7583(2) 0.56695(12) 0.0303(5) Uani 1 1 d . .
H4 H 0.454153 0.781805 0.599743 0.036 Uiso 1 1 calc R U
C5 C 0.34247(17) 0.8282(2) 0.53730(11) 0.0280(5) Uani 1 1 d . .
H5 H 0.330464 0.906420 0.546583 0.034 Uiso 1 1 calc R U
C6 C 0.29398(16) 0.76093(19) 0.49164(11) 0.0212(4) Uani 1 1 d . .
H6 H 0.243858 0.786019 0.465155 0.025 Uiso 1 1 calc R U
C7 C 0.37989(14) 0.83957(18) 0.33138(10) 0.0186(4) Uani 1 1 d . .
C8 C 0.45453(13) 0.82006(17) 0.38025(10) 0.0158(4) Uani 1 1 d . .
C9 C 0.50288(14) 0.71391(18) 0.39032(11) 0.0194(4) Uani 1 1 d . .
H9 H 0.492050 0.644769 0.367686 0.023 Uiso 1 1 calc R U
C10 C 0.56954(14) 0.7294(2) 0.43970(12) 0.0225(5) Uani 1 1 d . .
H10 H 0.610632 0.672482 0.456189 0.027 Uiso 1 1 calc R U
C11 C 0.56405(14) 0.8458(2) 0.46033(11) 0.0212(5) Uani 1 1 d . .
H11 H 0.601447 0.879880 0.492638 0.025 Uiso 1 1 calc R U
C12 C 0.49280(14) 0.90187(18) 0.42409(10) 0.0186(4) Uani 1 1 d . .
H12 H 0.474012 0.979569 0.428234 0.022 Uiso 1 1 calc R U
N21 N 0.19249(13) 0.90049(17) 0.24789(9) 0.0248(4) Uani 1 1 d . .
H21 H 0.249735 0.896862 0.275534 0.030 Uiso 1 1 calc R U
C21 C 0.1419(2) 0.7889(2) 0.25734(14) 0.0355(6) Uani 1 1 d . .
H21A H 0.082075 0.790678 0.233167 0.043 Uiso 1 1 calc R U
H21B H 0.181021 0.726275 0.239766 0.043 Uiso 1 1 calc R U
C22 C 0.1209(3) 0.7637(3) 0.32483(18) 0.0592(10) Uani 1 1 d . .
H22A H 0.178088 0.774049 0.350306 0.089 Uiso 1 1 calc R U
H22B H 0.098943 0.684493 0.328785 0.089 Uiso 1 1 calc R U
H22C H 0.071799 0.815904 0.340071 0.089 Uiso 1 1 calc R U
C23 C 0.13817(17) 1.0039(2) 0.26952(12) 0.0283(5) Uani 1 1 d . .
H23A H 0.179274 1.072039 0.265806 0.034 Uiso 1 1 calc R U
H23B H 0.122154 0.994349 0.315024 0.034 Uiso 1 1 calc R U
C24 C 0.0487(2) 1.0258(3) 0.23291(17) 0.0469(8) Uani 1 1 d . .
H24A H 0.062592 1.026923 0.187277 0.070 Uiso 1 1 calc R U
H24B H 0.022174 1.099760 0.245657 0.070 Uiso 1 1 calc R U
H24C H 0.003137 0.964888 0.241976 0.070 Uiso 1 1 calc R U
C25 C 0.22828(19) 0.9072(2) 0.18059(12) 0.0341(6) Uani 1 1 d . .
H25A H 0.173890 0.906164 0.151134 0.041 Uiso 1 1 calc R U
H25B H 0.267081 0.838605 0.171632 0.041 Uiso 1 1 calc R U
C26 C 0.2863(2) 1.0128(3) 0.16791(14) 0.0445(7) Uani 1 1 d . .
H26A H 0.245274 1.080297 0.168134 0.067 Uiso 1 1 calc R U
H26B H 0.316904 1.005957 0.126325 0.067 Uiso 1 1 calc R U
H26C H 0.334405 1.020855 0.201024 0.067 Uiso 1 1 calc R U

loop_
_atom_site_aniso_label
_atom_site_aniso_U_11
_atom_site_aniso_U_22
_atom_site_aniso_U_33
_atom_site_aniso_U_23
_atom_site_aniso_U_13
_atom_site_aniso_U_12
Fe1 0.01150(18) 0.0175(2) 0.0164(2) -0.00064(10) -0.00099(10) -0.00126(10)
O1 0.0300(9) 0.0189(8) 0.0582(13) -0.0015(8) -0.0084(9) 0.0025(7)
O2 0.0191(8) 0.0283(9) 0.0356(9) -0.0119(7) -0.0031(7) -0.0001(6)
O3 0.0197(7) 0.0246(8) 0.0249(8) -0.0025(6) -0.0041(6) 0.0078(6)
O4 0.0326(10) 0.0300(9) 0.0275(9) -0.0084(7) -0.0104(7) 0.0064(7)
C1 0.0193(10) 0.0186(10) 0.0256(11) 0.0043(8) 0.0036(9) -0.0043(8)
C2 0.0182(9) 0.0218(11) 0.0207(10) 0.0045(8) 0.0034(8) -0.0043(8)
C3 0.0282(12) 0.0321(13) 0.0204(11) 0.0086(9) -0.0024(9) -0.0036(10)
C4 0.0335(13) 0.0412(14) 0.0163(11) -0.0026(10) -0.0008(10) -0.0095(11)
C5 0.0266(11) 0.0308(13) 0.0266(12) -0.0091(10) 0.0092(9) -0.0053(10)
C6 0.0150(9) 0.0248(11) 0.0237(11) -0.0018(8) 0.0082(8) -0.0013(8)
C7 0.0143(9) 0.0207(10) 0.0207(10) 0.0011(8) 0.0014(8) -0.0008(7)
C8 0.0106(8) 0.0197(10) 0.0172(10) 0.0010(8) 0.0020(7) 0.0003(7)
C9 0.0150(9) 0.0198(10) 0.0234(11) -0.0024(8) 0.0019(8) 0.0023(7)
C10 0.0129(10) 0.0280(12) 0.0267(12) 0.0008(9) -0.0010(8) 0.0044(8)
C11 0.0120(9) 0.0278(12) 0.0238(11) -0.0007(9) -0.0018(7) -0.0044(8)
C12 0.0149(9) 0.0181(10) 0.0229(10) -0.0004(8) 0.0019(8) -0.0023(7)
N21 0.0235(9) 0.0217(10) 0.0290(10) -0.0037(7) -0.0102(8) 0.0032(7)
C21 0.0369(14) 0.0236(12) 0.0460(16) -0.0047(11) -0.0118(12) -0.0025(10)
C22 0.064(2) 0.059(2) 0.055(2) 0.0035(16) -0.0002(18) -0.0354(17)
C23 0.0247(11) 0.0252(11) 0.0349(13) -0.0110(10) -0.0106(10) 0.0038(9)
C24 0.0354(15) 0.0462(17) 0.0589(19) -0.0221(14) -0.0220(14) 0.0194(13)
C25 0.0403(14) 0.0329(13) 0.0291(13) -0.0082(10) -0.0053(11) 0.0076(11)
C26 0.0513(18) 0.0483(17) 0.0338(15) 0.0031(13) -0.0002(13) -0.0008(13)

loop_
_atom_type_symbol
_atom_type_description
_atom_type_scat_dispersion_real
_atom_type_scat_dispersion_imag
_atom_type_scat_source
C C 0.0033 0.0016 'International Tables Vol C Tables 4.2.6.8 and 6.1.1.4'
H H 0.0000 0.0000 'International Tables Vol C Tables 4.2.6.8 and 6.1.1.4'
Fe Fe 0.3463 0.8444 'International Tables Vol C Tables 4.2.6.8 and 6.1.1.4'
N N 0.0061 0.0033 'International Tables Vol C Tables 4.2.6.8 and 6.1.1.4'
O O 0.0106 0.0060 'International Tables Vol C Tables 4.2.6.8 and 6.1.1.4'

loop_
_geom_angle_atom_site_label_1
_geom_angle_atom_site_label_2
_geom_angle_atom_site_label_3
_geom_angle
C3 Fe1 C8 154.11(9)
C3 Fe1 C12 161.97(9)
C8 Fe1 C12 41.27(8)
C3 Fe1 C4 41.04(10)
C8 Fe1 C4 164.35(9)
C12 Fe1 C4 125.36(9)
C3 Fe1 C9 118.05(10)
C8 Fe1 C9 41.17(8)
C12 Fe1 C9 69.02(9)
C4 Fe1 C9 152.18(10)
C3 Fe1 C2 41.49(9)
C8 Fe1 C2 120.52(9)
C12 Fe1 C2 155.54(9)
C4 Fe1 C2 68.76(10)
C9 Fe1 C2 108.22(9)
C3 Fe1 C5 69.16(11)
C8 Fe1 C5 127.67(10)
C12 Fe1 C5 108.04(10)
C4 Fe1 C5 40.82(11)
C9 Fe1 C5 165.88(10)
C2 Fe1 C5 68.39(10)
C3 Fe1 C10 105.04(10)
C8 Fe1 C10 68.93(9)
C12 Fe1 C10 68.85(9)
C4 Fe1 C10 117.40(11)
C9 Fe1 C10 40.46(9)
C2 Fe1 C10 125.77(10)
C5 Fe1 C10 152.68(10)
C3 Fe1 C11 123.83(10)
C8 Fe1 C11 68.84(9)
C12 Fe1 C11 40.76(9)
C4 Fe1 C11 105.94(10)
C9 Fe1 C11 68.30(9)
C2 Fe1 C11 162.67(9)
C5 Fe1 C11 119.11(10)
C10 Fe1 C11 40.69(9)
C3 Fe1 C6 69.43(10)
C8 Fe1 C6 109.38(9)
C12 Fe1 C6 120.72(9)
C4 Fe1 C6 68.52(11)
C9 Fe1 C6 128.30(9)
C2 Fe1 C6 40.82(9)
C5 Fe1 C6 40.35(9)
C10 Fe1 C6 164.55(9)
C11 Fe1 C6 154.28(9)
C1 O2 H2 109.5
O1 C1 O2 124.1(2)
O1 C1 C2 124.1(2)
O2 C1 C2 111.72(19)
C6 C2 C3 108.2(2)
C6 C2 C1 126.4(2)
C3 C2 C1 125.3(2)
C6 C2 Fe1 70.26(12)
C3 C2 Fe1 68.59(13)
C1 C2 Fe1 124.44(15)
C4 C3 C2 107.2(2)
C4 C3 Fe1 70.15(14)
C2 C3 Fe1 69.93(12)
C4 C3 H3 126.4
C2 C3 H3 126.4
Fe1 C3 H3 125.1
C3 C4 C5 108.4(2)
C3 C4 Fe1 68.81(13)
C5 C4 Fe1 70.01(14)
C3 C4 H4 125.8
C5 C4 H4 125.8
Fe1 C4 H4 126.9
C6 C5 C4 108.4(2)
C6 C5 Fe1 70.09(13)
C4 C5 Fe1 69.17(15)
C6 C5 H5 125.8
C4 C5 H5 125.8
Fe1 C5 H5 126.5
C5 C6 C2 107.8(2)
C5 C6 Fe1 69.56(13)
C2 C6 Fe1 68.92(12)
C5 C6 H6 126.1
C2 C6 H6 126.1
Fe1 C6 H6 127.0
O4 C7 O3 123.4(2)
O4 C7 C8 118.69(19)
O3 C7 C8 117.91(18)
C9 C8 C12 107.46(18)
C9 C8 C7 124.99(19)
C12 C8 C7 127.53(19)
C9 C8 Fe1 69.77(12)
C12 C8 Fe1 69.56(12)
C7 C8 Fe1 127.11(14)
C10 C9 C8 108.52(19)
C10 C9 Fe1 70.21(13)
C8 C9 Fe1 69.06(12)
C10 C9 H9 125.7
C8 C9 H9 125.7
Fe1 C9 H9 126.6
C9 C10 C11 107.92(19)
C9 C10 Fe1 69.33(12)
C11 C10 Fe1 69.73(12)
C9 C10 H10 126.0
C11 C10 H10 126.0
Fe1 C10 H10 126.5
C12 C11 C10 108.27(19)
C12 C11 Fe1 68.95(12)
C10 C11 Fe1 69.58(12)
C12 C11 H11 125.9
C10 C11 H11 125.9
Fe1 C11 H11 127.2
C11 C12 C8 107.82(19)
C11 C12 Fe1 70.29(12)
C8 C12 Fe1 69.17(12)
C11 C12 H12 126.1
C8 C12 H12 126.1
Fe1 C12 H12 126.0
C21 N21 C23 114.3(2)
C21 N21 C25 109.31(19)
C23 N21 C25 114.58(19)
C21 N21 H21 105.9
C23 N21 H21 105.9
C25 N21 H21 105.9
C22 C21 N21 113.3(2)
C22 C21 H21A 108.9
N21 C21 H21A 108.9
C22 C21 H21B 108.9
N21 C21 H21B 108.9
H21A C21 H21B 107.7
C21 C22 H22A 109.5
C21 C22 H22B 109.5
H22A C22 H22B 109.5
C21 C22 H22C 109.5
H22A C22 H22C 109.5
H22B C22 H22C 109.5
N21 C23 C24 114.4(2)
N21 C23 H23A 108.7
C24 C23 H23A 108.7
N21 C23 H23B 108.7
C24 C23 H23B 108.7
H23A C23 H23B 107.6
C23 C24 H24A 109.5
C23 C24 H24B 109.5
H24A C24 H24B 109.5
C23 C24 H24C 109.5
H24A C24 H24C 109.5
H24B C24 H24C 109.5
N21 C25 C26 113.1(2)
N21 C25 H25A 109.0
C26 C25 H25A 109.0
N21 C25 H25B 109.0
C26 C25 H25B 109.0
H25A C25 H25B 107.8
C25 C26 H26A 109.5
C25 C26 H26B 109.5
H26A C26 H26B 109.5
C25 C26 H26C 109.5
H26A C26 H26C 109.5
H26B C26 H26C 109.5

loop_
_geom_bond_atom_site_label_1
_geom_bond_atom_site_label_2
_geom_bond_distance
Fe1 C3 2.025(2)
Fe1 C8 2.033(2)
Fe1 C12 2.038(2)
Fe1 C4 2.042(3)
Fe1 C9 2.043(2)
Fe1 C2 2.043(2)
Fe1 C5 2.053(2)
Fe1 C10 2.054(2)
Fe1 C11 2.056(2)
Fe1 C6 2.060(2)
O1 C1 1.213(3)
O2 C1 1.325(3)
O2 H2 0.8400
O3 C7 1.282(3)
O4 C7 1.231(3)
C1 C2 1.474(3)
C2 C6 1.431(3)
C2 C3 1.441(3)
C3 C4 1.426(4)
C3 H3 0.9500
C4 C5 1.429(4)
C4 H4 0.9500
C5 C6 1.419(3)
C5 H5 0.9500
C6 H6 0.9500
C7 C8 1.494(3)
C8 C9 1.433(3)
C8 C12 1.435(3)
C9 C10 1.417(3)
C9 H9 0.9500
C10 C11 1.429(3)
C10 H10 0.9500
C11 C12 1.426(3)
C11 H11 0.9500
C12 H12 0.9500
N21 C21 1.501(3)
N21 C23 1.503(3)
N21 C25 1.506(3)
N21 H21 1.0000
C21 C22 1.480(5)
C21 H21A 0.9900
C21 H21B 0.9900
C22 H22A 0.9800
C22 H22B 0.9800
C22 H22C 0.9800
C23 C24 1.507(3)
C23 H23A 0.9900
C23 H23B 0.9900
C24 H24A 0.9800
C24 H24B 0.9800
C24 H24C 0.9800
C25 C26 1.507(4)
C25 H25A 0.9900
C25 H25B 0.9900
C26 H26A 0.9800
C26 H26B 0.9800
C26 H26C 0.9800

loop_
_geom_torsion_atom_site_label_1
_geom_torsion_atom_site_label_2
_geom_torsion_atom_site_label_3
_geom_torsion_atom_site_label_4
_geom_torsion
O1 C1 C2 C6 164.7(2)
O2 C1 C2 C6 -16.3(3)
O1 C1 C2 C3 -11.8(4)
O2 C1 C2 C3 167.1(2)
O1 C1 C2 Fe1 74.9(3)
O2 C1 C2 Fe1 -106.1(2)
C6 C2 C3 C4 1.3(3)
C1 C2 C3 C4 178.4(2)
Fe1 C2 C3 C4 60.57(17)
C6 C2 C3 Fe1 -59.25(15)
C1 C2 C3 Fe1 117.8(2)
C2 C3 C4 C5 -1.4(3)
Fe1 C3 C4 C5 58.99(17)
C2 C3 C4 Fe1 -60.43(16)
C3 C4 C5 C6 1.0(3)
Fe1 C4 C5 C6 59.28(16)
C3 C4 C5 Fe1 -58.25(18)
C4 C5 C6 C2 -0.2(3)
Fe1 C5 C6 C2 58.51(15)
C4 C5 C6 Fe1 -58.71(17)
C3 C2 C6 C5 -0.7(2)
C1 C2 C6 C5 -177.7(2)
Fe1 C2 C6 C5 -58.91(16)
C3 C2 C6 Fe1 58.22(15)
C1 C2 C6 Fe1 -118.8(2)
O4 C7 C8 C9 -16.2(3)
O3 C7 C8 C9 165.75(19)
O4 C7 C8 C12 162.1(2)
O3 C7 C8 C12 -15.9(3)
O4 C7 C8 Fe1 -106.2(2)
O3 C7 C8 Fe1 75.7(2)
C12 C8 C9 C10 0.3(2)
C7 C8 C9 C10 178.90(19)
Fe1 C8 C9 C10 -59.31(16)
C12 C8 C9 Fe1 59.60(14)
C7 C8 C9 Fe1 -121.8(2)
C8 C9 C10 C11 -0.7(2)
Fe1 C9 C10 C11 -59.26(15)
C8 C9 C10 Fe1 58.60(14)
C9 C10 C11 C12 0.8(2)
Fe1 C10 C11 C12 -58.23(15)
C9 C10 C11 Fe1 59.00(15)
C10 C11 C12 C8 -0.6(2)
Fe1 C11 C12 C8 -59.21(14)
C10 C11 C12 Fe1 58.62(15)
C9 C8 C12 C11 0.2(2)
C7 C8 C12 C11 -178.38(19)
Fe1 C8 C12 C11 59.91(15)
C9 C8 C12 Fe1 -59.73(14)
C7 C8 C12 Fe1 121.7(2)
C23 N21 C21 C22 -61.7(3)
C25 N21 C21 C22 168.4(3)
C21 N21 C23 C24 -64.4(3)
C25 N21 C23 C24 62.9(3)
C21 N21 C25 C26 -175.8(2)
C23 N21 C25 C26 54.3(3)
